data_4037151
loop_
_publ_author_name
'Pu\<savec Kirar, Eva'
'Drev, Miha'
'Mirnik, Jona'
'Gro\<selj, Uro\<s'
'Golobi\<c, Amalija'
'Dahmann, Georg'
'Po\<zgan, Franc'
'\<Stefane, Bogdan'
'Svete, Jurij'

_publ_section_title
;
 Synthesis of 3D-Rich Heterocycles:
 Hexahydropyrazolo[1,5-a]pyridin-2(1H)-ones and
 Octahydro-2H-2a,2a<sup>1</sup>-diazacyclopenta[cd]inden-2-ones.
;
_journal_issue 19
_journal_name_full 'The Journal of organic chemistry'
_journal_page_first 8920
_journal_page_last 8933
_journal_paper_doi 10.1021/acs.joc.6b01608
_journal_volume 81
_journal_year 2016
_chemical_formula_sum 'C14 H18 N2 O'
_chemical_formula_weight 230.30
_space_group_IT_number 14
_space_group_name_Hall '-P 2yn'
_space_group_name_H-M_alt 'P 1 21/n 1'
_symmetry_cell_setting monoclinic
_symmetry_space_group_name_H-M 'P 1 21/n 1'
_atom_sites_solution_hydrogens geom
_atom_sites_solution_primary direct
_atom_sites_solution_secondary difmap
_audit_creation_method SHELXL-97
_cell_angle_alpha 90.00
_cell_angle_beta 104.79(3)
_cell_angle_gamma 90.00
_cell_formula_units_Z 4
_cell_length_a 9.2535(12)
_cell_length_b 7.9107(8)
_cell_length_c 17.528(10)
_cell_measurement_reflns_used 341
_cell_measurement_temperature 293(2)
_cell_measurement_theta_max 26.6410
_cell_measurement_theta_min 3.8100
_cell_volume 1240.6(8)
_computing_cell_refinement
;
CrysAlisPro, Agilent Technologies,
Version 1.171.35.11 (release 16-05-2011 CrysAlis171 .NET)
(compiled May 16 2011,17:55:39)
;
_computing_data_collection
;
CrysAlisPro, Agilent Technologies,
Version 1.171.35.11 (release 16-05-2011 CrysAlis171 .NET)
(compiled May 16 2011,17:55:39)
;
_computing_data_reduction
;
CrysAlisPro, Agilent Technologies,
Version 1.171.35.11 (release 16-05-2011 CrysAlis171 .NET)
(compiled May 16 2011,17:55:39)
;
_computing_molecular_graphics 'ORTEPIII (Farrugia, 1997)'
_computing_publication_material 'SHELXL-97 (Sheldrick, 2008)'
_computing_structure_refinement 'SHELXL-97 (Sheldrick, 2008)'
_computing_structure_solution 'SIR97 (Altomare et al., 1999)'
_diffrn_ambient_temperature 293(2)
_diffrn_measured_fraction_theta_full 0.972
_diffrn_measured_fraction_theta_max 0.875
_diffrn_measurement_device_type 'SuperNova, Dual, Cu at zero, Atlas'
_diffrn_radiation_monochromator mirror
_diffrn_radiation_source 'SuperNova (Mo) X-ray Source'
_diffrn_radiation_type 'Mo K\a'
_diffrn_radiation_wavelength 0.71073
_diffrn_reflns_av_R_equivalents 0.0210
_diffrn_reflns_av_sigmaI/netI 0.0277
_diffrn_reflns_limit_h_max 12
_diffrn_reflns_limit_h_min -12
_diffrn_reflns_limit_k_max 10
_diffrn_reflns_limit_k_min -7
_diffrn_reflns_limit_l_max 20
_diffrn_reflns_limit_l_min -22
_diffrn_reflns_number 7109
_diffrn_reflns_theta_full 27.50
_diffrn_reflns_theta_max 29.28
_diffrn_reflns_theta_min 2.83
_exptl_absorpt_coefficient_mu 0.079
_exptl_absorpt_correction_T_max 0.99
_exptl_absorpt_correction_T_min 0.98
_exptl_absorpt_correction_type multi-scan
_exptl_absorpt_process_details
;
CrysAlisPro, Agilent Technologies,
Version 1.171.36.28 (release 01-02-2013 CrysAlis171 .NET)
(compiled Feb  1 2013,16:14:44)
Empirical absorption correction using spherical harmonics,
 implemented in SCALE3 ABSPACK scaling algorithm.
;
_exptl_crystal_colour colorless
_exptl_crystal_density_diffrn 1.233
_exptl_crystal_density_method 'not measured'
_exptl_crystal_description prism
_exptl_crystal_F_000 496
_exptl_crystal_size_max 0.3
_exptl_crystal_size_mid 0.2
_exptl_crystal_size_min 0.15
_refine_diff_density_max 0.210
_refine_diff_density_min -0.178
_refine_diff_density_rms 0.037
_refine_ls_extinction_method none
_refine_ls_goodness_of_fit_ref 1.038
_refine_ls_hydrogen_treatment mixed
_refine_ls_matrix_type full
_refine_ls_number_parameters 159
_refine_ls_number_reflns 2962
_refine_ls_number_restraints 0
_refine_ls_restrained_S_all 1.038
_refine_ls_R_factor_all 0.0706
_refine_ls_R_factor_gt 0.0483
_refine_ls_shift/su_max 0.001
_refine_ls_shift/su_mean 0.000
_refine_ls_structure_factor_coef Fsqd
_refine_ls_weighting_details 'calc w=1/[\s^2^(Fo^2^)+(0.0450P)^2^+0.3305P] where P=(Fo^2^+2Fc^2^)/3'
_refine_ls_weighting_scheme calc
_refine_ls_wR_factor_gt 0.1109
_refine_ls_wR_factor_ref 0.1249
_reflns_number_gt 2144
_reflns_number_total 2962
_reflns_threshold_expression >2\s(I)
_cod_data_source_file 13'a.cif
_cod_data_source_block 13a
_cod_original_cell_volume 1240.5(7)
_cod_original_sg_symbol_H-M P21/n
_cod_database_code 4037151

loop_
_symmetry_equiv_pos_as_xyz
'x, y, z'
'-x+1/2, y+1/2, -z+1/2'
'-x, -y, -z'
'x-1/2, -y-1/2, z-1/2'

loop_
_atom_site_label
_atom_site_type_symbol
_atom_site_fract_x
_atom_site_fract_y
_atom_site_fract_z
_atom_site_U_iso_or_equiv
_atom_site_adp_type
_atom_site_occupancy
_atom_site_symmetry_multiplicity
_atom_site_calc_flag
_atom_site_refinement_flags
C1 C 0.08733(17) 0.2020(2) 0.45770(9) 0.0439(4) Uani 1 1 d .
C2 C 0.1906(2) 0.3214(2) 0.43138(10) 0.0552(5) Uani 1 1 d .
H2A H 0.1376 0.4209 0.4064 0.066 Uiso 1 1 calc R
H2B H 0.2391 0.2671 0.3949 0.066 Uiso 1 1 calc R
C3 C 0.30311(18) 0.3666(2) 0.50854(9) 0.0453(4) Uani 1 1 d .
H3 H 0.4002 0.3928 0.4986 0.054 Uiso 1 1 calc R
C4 C 0.2490(2) 0.5158(2) 0.54842(11) 0.0598(5) Uani 1 1 d .
H4A H 0.2662 0.6192 0.5223 0.072 Uiso 1 1 calc R
H4B H 0.1422 0.5051 0.5421 0.072 Uiso 1 1 calc R
C5 C 0.3260(2) 0.5293(2) 0.63553(11) 0.0598(5) Uani 1 1 d .
H5A H 0.4309 0.5560 0.6425 0.072 Uiso 1 1 calc R
H5B H 0.2808 0.6190 0.6593 0.072 Uiso 1 1 calc R
C6 C 0.31052(18) 0.3629(2) 0.67483(10) 0.0500(4) Uani 1 1 d .
H6A H 0.2055 0.3409 0.6701 0.060 Uiso 1 1 calc R
H6B H 0.3605 0.3706 0.7305 0.060 Uiso 1 1 calc R
C7 C 0.37670(15) 0.21594(19) 0.63861(8) 0.0354(3) Uani 1 1 d .
C8 C 0.54669(15) 0.23153(18) 0.65088(8) 0.0346(3) Uani 1 1 d .
C9 C 0.63419(17) 0.3086(2) 0.71778(9) 0.0493(4) Uani 1 1 d .
H9 H 0.5885 0.3589 0.7535 0.059 Uiso 1 1 calc R
C10 C 0.78794(19) 0.3122(3) 0.73247(11) 0.0617(5) Uani 1 1 d .
H10 H 0.8444 0.3647 0.7778 0.074 Uiso 1 1 calc R
C11 C 0.85778(18) 0.2393(2) 0.68103(12) 0.0583(5) Uani 1 1 d .
H11 H 0.9615 0.2411 0.6913 0.070 Uiso 1 1 calc R
C12 C 0.77350(18) 0.1632(2) 0.61402(11) 0.0548(5) Uani 1 1 d .
H12 H 0.8202 0.1142 0.5784 0.066 Uiso 1 1 calc R
C13 C 0.61905(17) 0.1588(2) 0.59916(9) 0.0446(4) Uani 1 1 d .
H13 H 0.5633 0.1061 0.5537 0.054 Uiso 1 1 calc R
C14 C 0.34818(18) 0.0492(2) 0.67646(10) 0.0516(4) Uani 1 1 d .
H14A H 0.2435 0.0388 0.6735 0.077 Uiso 1 1 calc R
H14B H 0.4041 0.0474 0.7307 0.077 Uiso 1 1 calc R
H14C H 0.3791 -0.0434 0.6489 0.077 Uiso 1 1 calc R
N1 N 0.15534(13) 0.15303(17) 0.53121(7) 0.0403(3) Uani 1 1 d .
N2 N 0.31165(12) 0.20307(15) 0.55182(7) 0.0356(3) Uani 1 1 d .
O1 O -0.03601(12) 0.15301(15) 0.41898(7) 0.0558(3) Uani 1 1 d .
H1 H 0.1315(18) 0.056(2) 0.5496(10) 0.051(5) Uiso 1 1 d .

loop_
_atom_site_aniso_label
_atom_site_aniso_U_11
_atom_site_aniso_U_22
_atom_site_aniso_U_33
_atom_site_aniso_U_23
_atom_site_aniso_U_13
_atom_site_aniso_U_12
C1 0.0422(8) 0.0378(8) 0.0466(8) 0.0004(7) 0.0017(7) -0.0007(7)
C2 0.0555(10) 0.0581(11) 0.0452(9) 0.0109(8) 0.0008(7) -0.0108(8)
C3 0.0439(8) 0.0456(9) 0.0437(8) 0.0091(7) 0.0060(7) -0.0107(7)
C4 0.0597(11) 0.0377(9) 0.0731(12) 0.0043(9) 0.0002(9) -0.0006(8)
C5 0.0575(10) 0.0443(10) 0.0736(12) -0.0166(9) 0.0094(9) 0.0056(8)
C6 0.0395(8) 0.0630(11) 0.0495(9) -0.0106(8) 0.0153(7) 0.0047(8)
C7 0.0317(7) 0.0402(8) 0.0345(7) 0.0002(6) 0.0088(5) -0.0030(6)
C8 0.0319(7) 0.0342(8) 0.0375(7) 0.0017(6) 0.0084(6) -0.0013(6)
C9 0.0409(8) 0.0613(11) 0.0445(8) -0.0101(8) 0.0089(7) -0.0072(8)
C10 0.0411(9) 0.0779(14) 0.0602(11) -0.0063(10) 0.0023(8) -0.0145(9)
C11 0.0318(8) 0.0657(12) 0.0764(12) 0.0127(10) 0.0118(8) -0.0035(8)
C12 0.0455(9) 0.0562(11) 0.0686(11) 0.0038(9) 0.0255(8) 0.0097(8)
C13 0.0423(8) 0.0444(9) 0.0479(8) -0.0060(7) 0.0129(7) 0.0018(7)
C14 0.0419(8) 0.0610(11) 0.0479(9) 0.0166(8) 0.0040(7) -0.0113(8)
N1 0.0329(6) 0.0392(7) 0.0454(7) 0.0046(6) 0.0034(5) -0.0073(5)
N2 0.0306(6) 0.0379(7) 0.0368(6) 0.0009(5) 0.0058(5) -0.0060(5)
O1 0.0428(6) 0.0494(7) 0.0619(7) 0.0055(6) -0.0109(5) -0.0060(5)

loop_
_atom_type_symbol
_atom_type_description
_atom_type_scat_dispersion_real
_atom_type_scat_dispersion_imag
_atom_type_scat_source
C C 0.0033 0.0016 'International Tables Vol C Tables 4.2.6.8 and 6.1.1.4'
H H 0.0000 0.0000 'International Tables Vol C Tables 4.2.6.8 and 6.1.1.4'
N N 0.0061 0.0033 'International Tables Vol C Tables 4.2.6.8 and 6.1.1.4'
O O 0.0106 0.0060 'International Tables Vol C Tables 4.2.6.8 and 6.1.1.4'

loop_
_geom_angle_atom_site_label_1
_geom_angle_atom_site_label_2
_geom_angle_atom_site_label_3
_geom_angle
O1 C1 N1 125.50(15)
O1 C1 C2 127.07(15)
N1 C1 C2 107.40(13)
C1 C2 C3 102.68(13)
C1 C2 H2A 111.2
C3 C2 H2A 111.2
C1 C2 H2B 111.2
C3 C2 H2B 111.2
H2A C2 H2B 109.1
N2 C3 C4 114.87(13)
N2 C3 C2 100.59(12)
C4 C3 C2 111.06(15)
N2 C3 H3 110.0
C4 C3 H3 110.0
C2 C3 H3 110.0
C5 C4 C3 113.13(14)
C5 C4 H4A 109.0
C3 C4 H4A 109.0
C5 C4 H4B 109.0
C3 C4 H4B 109.0
H4A C4 H4B 107.8
C6 C5 C4 108.86(14)
C6 C5 H5A 109.9
C4 C5 H5A 109.9
C6 C5 H5B 109.9
C4 C5 H5B 109.9
H5A C5 H5B 108.3
C5 C6 C7 112.31(13)
C5 C6 H6A 109.1
C7 C6 H6A 109.1
C5 C6 H6B 109.1
C7 C6 H6B 109.1
H6A C6 H6B 107.9
N2 C7 C6 112.12(12)
N2 C7 C14 108.34(12)
C6 C7 C14 110.16(13)
N2 C7 C8 106.30(11)
C6 C7 C8 112.69(12)
C14 C7 C8 106.99(12)
C13 C8 C9 117.52(14)
C13 C8 C7 121.63(13)
C9 C8 C7 120.67(13)
C10 C9 C8 121.27(16)
C10 C9 H9 119.4
C8 C9 H9 119.4
C11 C10 C9 120.52(17)
C11 C10 H10 119.7
C9 C10 H10 119.7
C10 C11 C12 119.32(16)
C10 C11 H11 120.3
C12 C11 H11 120.3
C11 C12 C13 120.35(16)
C11 C12 H12 119.8
C13 C12 H12 119.8
C8 C13 C12 121.01(15)
C8 C13 H13 119.5
C12 C13 H13 119.5
C7 C14 H14A 109.5
C7 C14 H14B 109.5
H14A C14 H14B 109.5
C7 C14 H14C 109.5
H14A C14 H14C 109.5
H14B C14 H14C 109.5
C1 N1 N2 110.71(12)
C1 N1 H1 120.2(11)
N2 N1 H1 118.2(11)
N1 N2 C7 112.91(10)
N1 N2 C3 100.94(11)
C7 N2 C3 114.54(12)

loop_
_geom_bond_atom_site_label_1
_geom_bond_atom_site_label_2
_geom_bond_distance
C1 O1 1.2321(18)
C1 N1 1.339(2)
C1 C2 1.498(2)
C2 C3 1.524(2)
C2 H2A 0.9700
C2 H2B 0.9700
C3 N2 1.4912(19)
C3 C4 1.521(2)
C3 H3 0.9800
C4 C5 1.515(3)
C4 H4A 0.9700
C4 H4B 0.9700
C5 C6 1.510(3)
C5 H5A 0.9700
C5 H5B 0.9700
C6 C7 1.526(2)
C6 H6A 0.9700
C6 H6B 0.9700
C7 N2 1.4897(19)
C7 C14 1.530(2)
C7 C8 1.5372(18)
C8 C13 1.383(2)
C8 C9 1.385(2)
C9 C10 1.380(2)
C9 H9 0.9300
C10 C11 1.364(3)
C10 H10 0.9300
C11 C12 1.372(3)
C11 H11 0.9300
C12 C13 1.386(2)
C12 H12 0.9300
C13 H13 0.9300
C14 H14A 0.9600
C14 H14B 0.9600
C14 H14C 0.9600
N1 N2 1.4534(16)
N1 H1 0.884(18)

loop_
_geom_torsion_atom_site_label_1
_geom_torsion_atom_site_label_2
_geom_torsion_atom_site_label_3
_geom_torsion_atom_site_label_4
_geom_torsion
O1 C1 C2 C3 166.66(17)
N1 C1 C2 C3 -15.10(18)
C1 C2 C3 N2 34.64(16)
C1 C2 C3 C4 -87.39(16)
N2 C3 C4 C5 47.2(2)
C2 C3 C4 C5 160.50(15)
C3 C4 C5 C6 -53.8(2)
C4 C5 C6 C7 58.28(19)
C5 C6 C7 N2 -55.25(17)
C5 C6 C7 C14 -175.97(13)
C5 C6 C7 C8 64.63(17)
N2 C7 C8 C13 -29.95(18)
C6 C7 C8 C13 -153.13(14)
C14 C7 C8 C13 85.65(17)
N2 C7 C8 C9 154.99(14)
C6 C7 C8 C9 31.81(19)
C14 C7 C8 C9 -89.41(17)
C13 C8 C9 C10 -0.2(2)
C7 C8 C9 C10 175.04(16)
C8 C9 C10 C11 0.0(3)
C9 C10 C11 C12 0.5(3)
C10 C11 C12 C13 -0.7(3)
C9 C8 C13 C12 0.0(2)
C7 C8 C13 C12 -175.20(14)
C11 C12 C13 C8 0.4(3)
O1 C1 N1 N2 166.45(15)
C2 C1 N1 N2 -11.82(18)
C1 N1 N2 C7 157.05(13)
C1 N1 N2 C3 34.30(15)
C6 C7 N2 N1 -68.32(15)
C14 C7 N2 N1 53.46(15)
C8 C7 N2 N1 168.14(11)
C6 C7 N2 C3 46.48(16)
C14 C7 N2 C3 168.26(12)
C8 C7 N2 C3 -77.06(14)
C4 C3 N2 N1 78.51(15)
C2 C3 N2 N1 -40.81(14)
C4 C3 N2 C7 -43.10(17)
C2 C3 N2 C7 -162.42(12)
